data_1540073
loop_
_publ_author_name
'Henkie, Z.'
'Cichorek, T.'
'Kepinski, L.'
'Wojakowski, A.'
'Pietraszko, A.'
'Fabrowski, R.'
'Gukasov, A.'
'Kuzhel, B.S.'
'Krajczyk, L.'
'Wisniewski, P.'

_publ_section_title
;
 On the origin of the impurity Kondo-like resistivity component of U As Se
 ferromagnets
;
_journal_name_full 'Journal of Physics and Chemistry of Solids'
_journal_page_first 385
_journal_page_last 393
_journal_volume 59
_journal_year 1998
_chemical_formula_sum 'As S U'
_chemical_name_systematic 'U As S'
_space_group_IT_number 129
_symmetry_space_group_name_Hall '-P 4a 2a'
_symmetry_space_group_name_H-M 'P 4/n m m :2'
_cell_angle_alpha 90
_cell_angle_beta 90
_cell_angle_gamma 90
_cell_formula_units_Z 2
_cell_length_a 3.86
_cell_length_b 3.86
_cell_length_c 8.128
_cell_volume 121.104
_citation_journal_id_ASTM JPCSAW
_cod_data_source_file Henkie_JPCSAW_1998_1802.cif
_cod_data_source_block As1S1U1
_cod_original_cell_volume 121.1039
_cod_original_formula_sum 'As1 S1 U1'
_cod_database_code 1540073

loop_
_symmetry_equiv_pos_as_xyz
x,y,z
-y+1/2,x,z
-x+1/2,-y+1/2,z
y,-x+1/2,z
x+1/2,-y,-z
y+1/2,x+1/2,-z
-x,y+1/2,-z
-y,-x,-z
-x,-y,-z
y-1/2,-x,-z
x-1/2,y-1/2,-z
-y,x-1/2,-z
-x-1/2,y,z
-y-1/2,-x-1/2,z
x,-y-1/2,z
y,x,z

loop_
_atom_site_label
_atom_site_type_symbol
_atom_site_fract_x
_atom_site_fract_y
_atom_site_fract_z
_atom_site_occupancy
_atom_site_U_iso_or_equiv
U1 U+4 0.25 0.25 0.215 1 0.0
As1 As-2 0.25 0.75 0.5 1 0.0
S1 S-2 0.75 0.75 0.1336 1 0.0
